data_4316416
loop_
_publ_author_name
'Padmini Ramaswamy'
'Ramanath Prabhu'
'Srinivasan Natarajan'

_publ_section_title
;
 Synthesis, Structure, and Solid-State Transformation Studies of
 Phosphonoacetate Based Hybrid Compounds of Uranium and Thorium
;
_journal_name_full 'Inorganic Chemistry'
_journal_page_first 7927
_journal_page_last 7934
_journal_paper_doi 10.1021/ic101043z
_journal_volume 49
_journal_year 2010
_chemical_formula_sum 'C8 H18 N2 O15 P2 U2'
_chemical_formula_weight 920.24
_chemical_name_common uranium(VI)phosphonoacetate
_chemical_name_systematic
;
 ?
;
_space_group_IT_number 2
_symmetry_cell_setting triclinic
_symmetry_space_group_name_Hall '-P 1'
_symmetry_space_group_name_H-M 'P -1'
_atom_sites_solution_hydrogens geom
_atom_sites_solution_primary direct
_atom_sites_solution_secondary difmap
_audit_creation_method SHELXL-97
_cell_angle_alpha 82.893(6)
_cell_angle_beta 87.135(4)
_cell_angle_gamma 85.813(4)
_cell_formula_units_Z 2
_cell_length_a 7.0758(3)
_cell_length_b 10.8016(8)
_cell_length_c 14.8710(10)
_cell_measurement_reflns_used 4328
_cell_measurement_temperature 293(2)
_cell_measurement_theta_max 26.00
_cell_measurement_theta_min 2.48
_cell_volume 1123.88(12)
_computing_cell_refinement SMART
_computing_data_collection 'SMART (Bruker,2000)'
_computing_data_reduction 'SAINT (Bruker,2000)'
_computing_molecular_graphics 'Ortep3 for Windows (Farrugia, 1997) and CAMERON'
_computing_publication_material 'PLATON (Spek,1990)'
_computing_structure_refinement 'SHELXL-97 (Sheldrick, 1997)'
_computing_structure_solution 'SIR92 (Altomare et al., 1993)'
_diffrn_ambient_temperature 293(2)
_diffrn_measured_fraction_theta_full 0.977
_diffrn_measured_fraction_theta_max 0.977
_diffrn_measurement_device_type 'Bruker SMARTCCD area detector'
_diffrn_measurement_method '\f and \wscans'
_diffrn_radiation_monochromator graphite
_diffrn_radiation_source 'fine-focus sealed tube'
_diffrn_radiation_type MoK\a
_diffrn_radiation_wavelength 0.71073
_diffrn_reflns_av_R_equivalents 0.0992
_diffrn_reflns_av_sigmaI/netI 0.0795
_diffrn_reflns_limit_h_max 8
_diffrn_reflns_limit_h_min -8
_diffrn_reflns_limit_k_max 13
_diffrn_reflns_limit_k_min -13
_diffrn_reflns_limit_l_max 18
_diffrn_reflns_limit_l_min -18
_diffrn_reflns_number 21515
_diffrn_reflns_theta_full 26.00
_diffrn_reflns_theta_max 26.00
_diffrn_reflns_theta_min 2.48
_exptl_absorpt_coefficient_mu 14.601
_exptl_absorpt_correction_T_max 0.3879
_exptl_absorpt_correction_T_min 0.2035
_exptl_absorpt_correction_type multi-scan
_exptl_absorpt_process_details (SADABS;Sheldrick,1996)
_exptl_crystal_colour yellow
_exptl_crystal_density_diffrn 2.719
_exptl_crystal_density_method 'not measured'
_exptl_crystal_description plate-like
_exptl_crystal_F_000 828
_exptl_crystal_size_max 0.16
_exptl_crystal_size_mid 0.14
_exptl_crystal_size_min 0.08
_refine_diff_density_max 3.952
_refine_diff_density_min -2.246
_refine_diff_density_rms 0.373
_refine_ls_extinction_method none
_refine_ls_goodness_of_fit_ref 0.970
_refine_ls_hydrogen_treatment constr
_refine_ls_matrix_type full
_refine_ls_number_parameters 262
_refine_ls_number_reflns 4328
_refine_ls_number_restraints 37
_refine_ls_restrained_S_all 0.973
_refine_ls_R_factor_all 0.0871
_refine_ls_R_factor_gt 0.0558
_refine_ls_shift/su_max 0.001
_refine_ls_shift/su_mean 0.000
_refine_ls_structure_factor_coef Fsqd
_refine_ls_weighting_details 'calc w=1/[\s^2^(Fo^2^)+(0.0844P)^2^+0.0000P] where P=(Fo^2^+2Fc^2^)/3'
_refine_ls_weighting_scheme calc
_refine_ls_wR_factor_gt 0.1273
_refine_ls_wR_factor_ref 0.1367
_reflns_number_gt 3008
_reflns_number_total 4328
_reflns_threshold_expression >2sigma(I)
_cod_data_source_file ic101043z_si_001_1.cif
_cod_data_source_block compoundI
_cod_depositor_comments
;
The following automatic conversions were performed:

'_symmetry_cell_setting' value 'Triclinic' changed to 'triclinic'
according to the built-in table from CIF Core dictionary named
'cif_core.dic' version 2.4.1 from 2010-06-29.

Automatic conversion script
Id: cif_fix_values 1646 2011-03-28 12:23:43Z adriana 
;
_cod_database_code 4316416

loop_
_symmetry_equiv_pos_as_xyz
'x, y, z'
'-x, -y, -z'

loop_
_atom_site_label
_atom_site_type_symbol
_atom_site_fract_x
_atom_site_fract_y
_atom_site_fract_z
_atom_site_U_iso_or_equiv
_atom_site_adp_type
_atom_site_occupancy
_atom_site_symmetry_multiplicity
_atom_site_calc_flag
_atom_site_refinement_flags
_atom_site_disorder_assembly
_atom_site_disorder_group
U1 U 0.26440(6) 0.02765(5) 0.33841(3) 0.01659(18) Uani 1 1 d D . .
U2 U 0.74334(6) 0.39009(5) 0.14511(3) 0.01644(18) Uani 1 1 d . . .
P1 P 0.7583(5) 0.1141(4) 0.3129(2) 0.0168(8) Uani 1 1 d U . .
P2 P 0.2542(5) 0.2818(4) 0.1463(2) 0.0161(8) Uani 1 1 d U . .
O1 O 0.2914(14) -0.1043(8) 0.2798(6) 0.029(3) Uani 1 1 d D . .
O2 O 0.2396(12) 0.1606(8) 0.3964(6) 0.018(2) Uani 1 1 d U . .
O3 O 0.2661(13) 0.1508(10) 0.2029(7) 0.024(2) Uani 1 1 d . . .
O4 O -0.0571(14) 0.0328(10) 0.3237(6) 0.026(3) Uani 1 1 d . . .
O5 O 0.1116(13) -0.1128(11) 0.4662(7) 0.030(3) Uani 1 1 d . . .
O6 O 0.4190(13) -0.1147(11) 0.4662(6) 0.028(3) Uani 1 1 d . . .
O7 O 0.7191(15) 0.4624(10) 0.2469(8) 0.031(3) Uani 1 1 d . . .
O8 O 0.7672(15) 0.3120(12) 0.0435(7) 0.035(3) Uani 1 1 d U . .
O9 O 0.7549(13) 0.1952(9) 0.2218(6) 0.019(2) Uani 1 1 d . . .
O10 O 0.4241(12) 0.3582(10) 0.1604(6) 0.023(2) Uani 1 1 d . . .
O11 O 0.0690(13) 0.3582(10) 0.1639(7) 0.024(2) Uani 1 1 d . . .
O12 O 0.5858(13) 0.5800(9) 0.0623(7) 0.026(3) Uani 1 1 d . . .
O13 O 0.8924(13) 0.5805(9) 0.0694(7) 0.022(2) Uani 1 1 d . . .
O14 O 0.5890(13) 0.0342(10) 0.3272(7) 0.025(2) Uani 1 1 d . . .
C1 C 0.2616(19) 0.2518(13) 0.0295(10) 0.020(3) Uani 1 1 d . . .
H22B H 0.3759 0.2000 0.0180 0.024 Uiso 1 1 calc R . .
H21A H 0.1542 0.2045 0.0204 0.024 Uiso 1 1 calc R . .
C2 C 0.2580(19) 0.3693(14) -0.0402(9) 0.019(3) Uani 1 1 d U . .
N1 N 0.2223(19) 0.2089(15) 0.5967(10) 0.043(4) Uani 1 1 d . . .
H1A H 0.3359 0.1858 0.5735 0.064 Uiso 1 1 calc R . .
H1B H 0.1333 0.1731 0.5708 0.064 Uiso 1 1 calc R . .
H1C H 0.2173 0.1850 0.6562 0.064 Uiso 1 1 calc R . .
N2 N -0.2320(19) 0.3507(16) 0.8579(10) 0.044(4) Uani 1 1 d . . .
H2A H -0.3440 0.3791 0.8798 0.065 Uiso 1 1 calc R . .
H2B H -0.1398 0.3828 0.8843 0.065 Uiso 1 1 calc R . .
H2C H -0.2209 0.2677 0.8693 0.065 Uiso 1 1 calc R . .
C10 C -0.217(2) 0.3876(17) 0.7598(11) 0.033(4) Uani 1 1 d U . .
H10A H -0.2330 0.4780 0.7480 0.039 Uiso 1 1 calc R . .
H10B H -0.3199 0.3537 0.7317 0.039 Uiso 1 1 calc R . .
C11 C -0.034(2) 0.3444(18) 0.7170(12) 0.038(4) Uani 1 1 d . . .
H11B H 0.0668 0.3724 0.7497 0.045 Uiso 1 1 calc R . .
H11A H -0.0245 0.2537 0.7265 0.045 Uiso 1 1 calc R . .
C13 C 0.190(3) 0.3435(19) 0.5800(15) 0.063(7) Uani 1 1 d . . .
H13B H 0.1938 0.3697 0.5152 0.076 Uiso 1 1 calc R . .
H13A H 0.2898 0.3828 0.6063 0.076 Uiso 1 1 calc R . .
C12 C 0.003(3) 0.3828(18) 0.6206(12) 0.046(5) Uani 1 1 d . . .
H12B H -0.0117 0.4734 0.6105 0.055 Uiso 1 1 calc R . .
H12A H -0.0938 0.3513 0.5875 0.055 Uiso 1 1 calc R . .
O100 O 0.189(4) 0.9172(16) 0.0876(12) 0.130(10) Uani 1 1 d . . .
C3 C 0.741(2) 0.2181(13) 0.4026(9) 0.021(3) Uani 1 1 d . . .
H3B H 0.8487 0.2696 0.3960 0.025 Uiso 1 1 calc R . .
H3A H 0.6267 0.2733 0.3955 0.025 Uiso 1 1 calc R . .
C4 C 0.2639(19) -0.1466(14) 0.5048(11) 0.023(3) Uani 1 1 d . . .

loop_
_atom_site_aniso_label
_atom_site_aniso_U_11
_atom_site_aniso_U_22
_atom_site_aniso_U_33
_atom_site_aniso_U_23
_atom_site_aniso_U_13
_atom_site_aniso_U_12
U1 0.0043(3) 0.0256(3) 0.0181(3) 0.0066(2) -0.0008(2) -0.0037(2)
U2 0.0047(3) 0.0241(3) 0.0182(3) 0.0079(2) -0.0005(2) -0.0033(2)
P1 0.0061(16) 0.0238(19) 0.0178(18) 0.0094(15) 0.0006(13) -0.0036(14)
P2 0.0044(15) 0.024(2) 0.0175(18) 0.0111(15) -0.0014(13) -0.0040(13)
O1 0.019(5) 0.048(7) 0.017(5) 0.019(5) -0.002(4) -0.012(5)
O2 0.018(4) 0.016(4) 0.023(4) -0.009(3) -0.003(3) -0.007(3)
O3 0.010(5) 0.025(6) 0.033(6) 0.016(5) -0.002(4) -0.005(4)
O4 0.024(6) 0.035(7) 0.015(5) 0.016(5) 0.002(4) -0.008(5)
O5 0.015(5) 0.046(7) 0.027(6) 0.013(5) -0.011(4) -0.009(5)
O6 0.008(5) 0.056(8) 0.017(5) 0.007(5) 0.001(4) -0.003(5)
O7 0.027(6) 0.024(6) 0.041(7) -0.001(5) -0.002(5) -0.005(5)
O8 0.030(4) 0.049(5) 0.026(4) -0.003(4) -0.007(3) -0.005(4)
O9 0.020(5) 0.017(5) 0.017(5) 0.010(4) -0.004(4) -0.003(4)
O10 0.006(5) 0.040(7) 0.022(5) 0.008(5) -0.001(4) -0.005(4)
O11 0.011(5) 0.032(6) 0.027(6) 0.009(5) 0.002(4) -0.003(4)
O12 0.013(5) 0.023(6) 0.039(7) 0.012(5) 0.000(4) -0.003(4)
O13 0.012(5) 0.015(5) 0.037(6) 0.005(5) -0.002(4) -0.003(4)
O14 0.014(5) 0.032(6) 0.025(6) 0.016(5) -0.008(4) -0.009(4)
C1 0.011(7) 0.017(8) 0.031(9) 0.002(6) -0.010(6) -0.002(6)
C2 0.019(5) 0.022(5) 0.017(5) -0.003(4) 0.000(4) -0.003(4)
N1 0.027(8) 0.056(11) 0.041(9) 0.001(8) 0.006(7) 0.001(7)
N2 0.028(8) 0.062(11) 0.042(9) -0.005(8) 0.003(7) -0.017(7)
C10 0.032(5) 0.033(6) 0.033(5) -0.003(4) -0.004(4) -0.003(4)
C11 0.032(10) 0.046(12) 0.036(10) -0.005(9) -0.006(8) -0.007(8)
C13 0.097(18) 0.033(12) 0.053(13) 0.003(10) 0.045(12) -0.007(11)
C12 0.063(13) 0.039(12) 0.036(11) -0.007(9) 0.008(9) -0.010(10)
O100 0.29(3) 0.047(11) 0.055(11) 0.007(9) -0.062(15) -0.029(15)
C3 0.023(8) 0.016(8) 0.019(8) 0.012(6) 0.002(6) 0.005(6)
C4 0.014(7) 0.026(9) 0.032(9) -0.009(7) -0.004(6) -0.009(6)

loop_
_atom_type_symbol
_atom_type_description
_atom_type_scat_dispersion_real
_atom_type_scat_dispersion_imag
_atom_type_scat_source
C C 0.0033 0.0016 'International Tables Vol C Tables 4.2.6.8 and 6.1.1.4'
H H 0.0000 0.0000 'International Tables Vol C Tables 4.2.6.8 and 6.1.1.4'
O O 0.0106 0.0060 'International Tables Vol C Tables 4.2.6.8 and 6.1.1.4'
N N 0.0061 0.0033 'International Tables Vol C Tables 4.2.6.8 and 6.1.1.4'
P P 0.1023 0.0942 'International Tables Vol C Tables 4.2.6.8 and 6.1.1.4'
U U -9.6767 9.6646 'International Tables Vol C Tables 4.2.6.8 and 6.1.1.4'

loop_
_geom_angle_atom_site_label_1
_geom_angle_atom_site_label_2
_geom_angle_atom_site_label_3
_geom_angle
_geom_angle_site_symmetry_1
_geom_angle_site_symmetry_3
_geom_angle_publ_flag
O1 U1 O2 179.3(4) . . ?
O1 U1 O3 89.0(4) . . ?
O2 U1 O3 90.6(4) . . ?
O1 U1 O4 89.4(4) . . ?
O2 U1 O4 91.1(4) . . ?
O3 U1 O4 85.1(3) . . ?
O1 U1 O14 87.6(4) . . ?
O2 U1 O14 91.8(4) . . ?
O3 U1 O14 85.6(3) . . ?
O4 U1 O14 170.2(3) . . ?
O1 U1 O5 86.3(4) . . ?
O2 U1 O5 94.3(4) . . ?
O3 U1 O5 153.9(3) . . ?
O4 U1 O5 69.2(3) . . ?
O14 U1 O5 119.8(3) . . ?
O1 U1 O6 84.7(4) . . ?
O2 U1 O6 95.4(4) . . ?
O3 U1 O6 153.9(3) . . ?
O4 U1 O6 120.0(3) . . ?
O14 U1 O6 69.0(3) . . ?
O5 U1 O6 50.9(3) . . ?
O1 U1 C4 86.7(4) . . ?
O2 U1 C4 93.7(4) . . ?
O3 U1 C4 175.7(4) . . ?
O4 U1 C4 94.6(3) . . ?
O14 U1 C4 94.5(3) . . ?
O5 U1 C4 25.4(3) . . ?
O6 U1 C4 25.6(3) . . ?
O7 U2 O8 178.3(5) . . ?
O7 U2 O9 92.7(4) . . ?
O8 U2 O9 85.6(4) . . ?
O7 U2 O10 88.3(4) . . ?
O8 U2 O10 91.2(4) . . ?
O9 U2 O10 80.0(3) . . ?
O7 U2 O11 89.6(4) . 1_655 ?
O8 U2 O11 90.4(4) . 1_655 ?
O9 U2 O11 80.3(3) . 1_655 ?
O10 U2 O11 160.0(3) . 1_655 ?
O7 U2 O12 89.6(4) . . ?
O8 U2 O12 91.9(4) . . ?
O9 U2 O12 155.0(3) . . ?
O10 U2 O12 75.2(3) . . ?
O11 U2 O12 124.6(3) 1_655 . ?
O7 U2 O13 88.4(4) . . ?
O8 U2 O13 93.2(4) . . ?
O9 U2 O13 153.0(3) . . ?
O10 U2 O13 127.0(3) . . ?
O11 U2 O13 72.7(3) 1_655 . ?
O12 U2 O13 51.9(3) . . ?
O7 U2 C2 90.2(5) . 2_665 ?
O8 U2 C2 91.5(5) . 2_665 ?
O9 U2 C2 176.7(4) . 2_665 ?
O10 U2 C2 101.7(4) . 2_665 ?
O11 U2 C2 98.1(4) 1_655 2_665 ?
O12 U2 C2 26.5(3) . 2_665 ?
O13 U2 C2 25.5(3) . 2_665 ?
O14 P1 O9 111.4(5) . . ?
O14 P1 O4 110.6(6) . 1_655 ?
O9 P1 O4 111.7(5) . 1_655 ?
O14 P1 C3 107.2(6) . . ?
O9 P1 C3 108.0(6) . . ?
O4 P1 C3 107.7(6) 1_655 . ?
O11 P2 O10 109.7(6) . . ?
O11 P2 O3 113.1(5) . . ?
O10 P2 O3 112.3(5) . . ?
O11 P2 C1 107.6(6) . . ?
O10 P2 C1 108.5(6) . . ?
O3 P2 C1 105.3(6) . . ?
P2 O3 U1 150.9(7) . . ?
P1 O4 U1 146.5(7) 1_455 . ?
C4 O5 U1 94.8(9) . . ?
C4 O6 U1 94.5(8) . . ?
P1 O9 U2 147.8(6) . . ?
P2 O10 U2 151.0(7) . . ?
P2 O11 U2 148.4(7) . 1_455 ?
C2 O12 U2 93.6(8) 2_665 . ?
C2 O13 U2 94.0(8) 2_665 . ?
P1 O14 U1 147.5(6) . . ?
C2 C1 P2 114.8(10) . . ?
O13 C2 O12 120.2(13) 2_665 2_665 ?
O13 C2 C1 121.3(12) 2_665 . ?
O12 C2 C1 118.2(12) 2_665 . ?
O13 C2 U2 60.6(7) 2_665 2_665 ?
O12 C2 U2 59.9(7) 2_665 2_665 ?
C1 C2 U2 170.7(10) . 2_665 ?
N2 C10 C11 113.4(14) . . ?
C12 C11 C10 118.7(15) . . ?
N1 C13 C12 109.7(15) . . ?
C11 C12 C13 118.0(17) . . ?
C4 C3 P1 112.0(11) 2_656 . ?
O5 C4 O6 119.3(14) . . ?
O5 C4 C3 119.8(13) . 2_656 ?
O6 C4 C3 120.8(13) . 2_656 ?
O5 C4 U1 59.8(8) . . ?
O6 C4 U1 59.9(8) . . ?
C3 C4 U1 171.1(11) 2_656 . ?

loop_
_geom_bond_atom_site_label_1
_geom_bond_atom_site_label_2
_geom_bond_distance
_geom_bond_site_symmetry_2
_geom_bond_publ_flag
U1 O1 1.755(8) . ?
U1 O2 1.758(9) . ?
U1 O3 2.274(9) . ?
U1 O4 2.292(10) . ?
U1 O14 2.300(9) . ?
U1 O5 2.530(10) . ?
U1 O6 2.532(10) . ?
U1 C4 2.917(15) . ?
U2 O7 1.782(12) . ?
U2 O8 1.814(12) . ?
U2 O9 2.264(9) . ?
U2 O10 2.305(9) . ?
U2 O11 2.331(9) 1_655 ?
U2 O12 2.479(9) . ?
U2 O13 2.497(9) . ?
U2 C2 2.861(14) 2_665 ?
P1 O14 1.519(10) . ?
P1 O9 1.520(9) . ?
P1 O4 1.524(11) 1_655 ?
P1 C3 1.841(16) . ?
P2 O11 1.526(10) . ?
P2 O10 1.544(10) . ?
P2 O3 1.553(10) . ?
P2 C1 1.803(15) . ?
O4 P1 1.524(10) 1_455 ?
O5 C4 1.255(17) . ?
O6 C4 1.263(16) . ?
O11 U2 2.331(9) 1_455 ?
O12 C2 1.279(16) 2_665 ?
O13 C2 1.232(16) 2_665 ?
C1 C2 1.536(19) . ?
C2 O13 1.232(16) 2_665 ?
C2 O12 1.279(16) 2_665 ?
C2 U2 2.861(14) 2_665 ?
N1 C13 1.45(2) . ?
N2 C10 1.47(2) . ?
C10 C11 1.49(2) . ?
C11 C12 1.46(2) . ?
C13 C12 1.48(3) . ?
C3 C4 1.494(19) 2_656 ?
C4 C3 1.494(19) 2_656 ?
